data_4337769
loop_
_publ_author_name
'Gomila, Antoine'
'Duval, Sylvain'
'Besnard, C\'eline'
'Kr\"amer, Karl W'
'Liu, Shi-Xia'
'Decurtins, Silvio'
'Williams, Alan F.'

_publ_section_title
;
 Tetracarboxylate Ligands as New Chelates Supporting Copper(II)
 Paddlewheel-Like Structures.
;
_journal_issue 5
_journal_name_full 'Inorganic chemistry'
_journal_page_first 2683
_journal_page_last 2691
_journal_paper_doi 10.1021/ic403077q
_journal_volume 53
_journal_year 2014
_chemical_formula_moiety 'C104 H100 Cu4 N8 O20, 4(C3 H7 N O)'
_chemical_formula_sum 'C116 H128 Cu4 N12 O24'
_chemical_formula_weight 2328.46
_chemical_name_systematic
;
 ? 
;
_space_group_crystal_system monoclinic
_space_group_IT_number 14
_space_group_name_Hall '-P 2yn'
_space_group_name_H-M_alt 'P 1 21/n 1'
_symmetry_space_group_name_Hall '-P 2yn'
_symmetry_space_group_name_H-M 'P 1 21/n 1'
_atom_sites_solution_hydrogens geom
_atom_sites_solution_primary direct
_atom_sites_solution_secondary difmap
_audit_creation_date 2012-07-16
_audit_creation_method
;
  Olex2 1.2-beta
  (compiled May  9 2012 12:37:22, GUI svn.r4230)
;
_cell_angle_alpha 90.00
_cell_angle_beta 97.2196(8)
_cell_angle_gamma 90.00
_cell_formula_units_Z 2
_cell_length_a 12.86902(13)
_cell_length_b 18.90939(14)
_cell_length_c 23.3517(2)
_cell_measurement_reflns_used 9282
_cell_measurement_temperature 179.9
_cell_measurement_theta_max 73.1767
_cell_measurement_theta_min 3.0141
_cell_volume 5637.47(9)
_computing_cell_refinement
;
CrysAlisPro, Agilent Technologies,
Version 1.171.35.11 (release 16-05-2011 CrysAlis171 .NET)
(compiled May 16 2011,17:55:39)
;
_computing_data_collection
;
CrysAlisPro, Agilent Technologies,
Version 1.171.35.11 (release 16-05-2011 CrysAlis171 .NET)
(compiled May 16 2011,17:55:39)
;
_computing_data_reduction
;
CrysAlisPro, Agilent Technologies,
Version 1.171.35.11 (release 16-05-2011 CrysAlis171 .NET)
(compiled May 16 2011,17:55:39)
;
_computing_molecular_graphics
;
O. V. Dolomanov, L. J. Bourhis, R. J. Gildea, J. A. K. Howard and H. Puschmann,
OLEX2: a complete structure solution, refinement and analysis program.
J. Appl. Cryst. (2009). 42, 339-341.
;
_computing_publication_material
;
O. V. Dolomanov, L. J. Bourhis, R. J. Gildea, J. A. K. Howard and H. Puschmann,
OLEX2: a complete structure solution, refinement and analysis program.
J. Appl. Cryst. (2009). 42, 339-341.
;
_computing_structure_refinement
;
SHELXL, G.M. Sheldrick, Acta Cryst.
(2008). A64, 112-122
;
_computing_structure_solution
;
XS, G.M. Sheldrick, Acta Cryst.
(2008). A64, 112-122
;
_diffrn_ambient_temperature 179.9
_diffrn_detector_area_resol_mean 10.4679
_diffrn_measured_fraction_theta_full 1.000
_diffrn_measured_fraction_theta_max 0.970
_diffrn_measurement_details
;
  1 omega  -50.00   42.00   0.8000    1.5000
omega____ theta____ kappa____ phi______ frames
    -      -37.6865   38.0000  120.0000 115

  2 omega -113.00   -5.80   0.8000    1.5000
omega____ theta____ kappa____ phi______ frames
    -      -37.6865  -57.0000 -150.0000 134

  3 omega    9.00   34.60   0.8000    1.5000
omega____ theta____ kappa____ phi______ frames
    -      -37.6865   38.0000    0.0000 32

  4 omega   57.00  120.20   0.8000    1.5000
omega____ theta____ kappa____ phi______ frames
    -       37.6865  178.0000  -90.0000 79

  5 omega  149.00  175.40   0.8000    7.0000
omega____ theta____ kappa____ phi______ frames
    -      109.7499  111.0000   30.0000 33

  6 omega   31.00  141.40   0.8000    7.0000
omega____ theta____ kappa____ phi______ frames
    -      109.7499  -61.0000   30.0000 138

  7 omega   34.00   89.20   0.8000    7.0000
omega____ theta____ kappa____ phi______ frames
    -      109.7499 -113.0000  -24.0000 69

  8 omega   32.00   76.00   0.8000    7.0000
omega____ theta____ kappa____ phi______ frames
    -      109.7499  -30.0000 -180.0000 55

  9 omega   97.00  172.20   0.8000    7.0000
omega____ theta____ kappa____ phi______ frames
    -      109.7499   45.0000 -180.0000 94

 10 omega   55.00   99.00   0.8000    7.0000
omega____ theta____ kappa____ phi______ frames
    -      109.7499  -45.0000  120.0000 55

 11 omega   43.00   90.20   0.8000    7.0000
omega____ theta____ kappa____ phi______ frames
    -      109.7499  -30.0000 -150.0000 59

 12 omega  146.00  172.40   0.8000    7.0000
omega____ theta____ kappa____ phi______ frames
    -      109.7499  111.0000  120.0000 33
;
_diffrn_measurement_device_type 'SuperNova, Dual, Cu at zero, Atlas'
_diffrn_measurement_method '\w scans'
_diffrn_orient_matrix_UB_11 0.0351102000
_diffrn_orient_matrix_UB_12 0.0019139000
_diffrn_orient_matrix_UB_13 -0.0607072000
_diffrn_orient_matrix_UB_21 -0.1004830000
_diffrn_orient_matrix_UB_22 -0.0396531000
_diffrn_orient_matrix_UB_23 -0.0243923000
_diffrn_orient_matrix_UB_31 -0.0568678000
_diffrn_orient_matrix_UB_32 0.0711049000
_diffrn_orient_matrix_UB_33 -0.0119824000
_diffrn_radiation_monochromator mirror
_diffrn_radiation_type 'Cu K\a'
_diffrn_radiation_wavelength 1.5418
_diffrn_reflns_av_R_equivalents 0.0213
_diffrn_reflns_av_unetI/netI 0.0336
_diffrn_reflns_limit_h_max 13
_diffrn_reflns_limit_h_min -15
_diffrn_reflns_limit_k_max 23
_diffrn_reflns_limit_k_min -15
_diffrn_reflns_limit_l_max 26
_diffrn_reflns_limit_l_min -28
_diffrn_reflns_number 20713
_diffrn_reflns_theta_full 67.00
_diffrn_reflns_theta_max 73.33
_diffrn_reflns_theta_min 3.02
_diffrn_source 'SuperNova (Cu) X-ray Source'
_exptl_absorpt_coefficient_mu 1.482
_exptl_absorpt_correction_T_max 0.951
_exptl_absorpt_correction_T_min 0.796
_exptl_absorpt_correction_type analytical
_exptl_absorpt_process_details
;
CrysAlisPro, Agilent Technologies,
Version 1.171.35.11 (release 16-05-2011 CrysAlis171 .NET)
(compiled May 16 2011,17:55:39)
Analytical numeric absorption correction using a multifaceted crystal
            model based on expressions derived by R.C. Clark & J.S. Reid.
(Clark, R. C. & Reid, J. S. (1995). Acta Cryst. A51, 887-897)
;
_exptl_crystal_colour blue
_exptl_crystal_density_diffrn 1.372
_exptl_crystal_density_method 'not measured'
_exptl_crystal_description parallelepiped
_exptl_crystal_F_000 2432
_exptl_crystal_size_max 0.2707
_exptl_crystal_size_mid 0.0996
_exptl_crystal_size_min 0.0395
_refine_diff_density_max 0.877
_refine_diff_density_min -0.294
_refine_diff_density_rms 0.054
_refine_ls_extinction_method none
_refine_ls_goodness_of_fit_ref 1.031
_refine_ls_hydrogen_treatment constr
_refine_ls_matrix_type full
_refine_ls_number_parameters 759
_refine_ls_number_reflns 10996
_refine_ls_number_restraints 34
_refine_ls_restrained_S_all 1.030
_refine_ls_R_factor_all 0.0486
_refine_ls_R_factor_gt 0.0383
_refine_ls_shift/su_max 0.001
_refine_ls_shift/su_mean 0.000
_refine_ls_structure_factor_coef Fsqd
_refine_ls_weighting_details 'calc w=1/[\s^2^(Fo^2^)+(0.0560P)^2^+1.7309P] where P=(Fo^2^+2Fc^2^)/3'
_refine_ls_weighting_scheme calc
_refine_ls_wR_factor_gt 0.0989
_refine_ls_wR_factor_ref 0.1074
_reflns_number_gt 9082
_reflns_number_total 10996
_reflns_threshold_expression >2sigma(I)
_cod_data_source_file ic403077q_si_002.cif
_cod_data_source_block cu4DMF
_cod_database_code 4337769
_chemical_oxdiff_formula 'Cu4 C116 N12 O24 H128'
_reflns_odcompleteness_completeness 99.93
_reflns_odcompleteness_iscentric 1
_reflns_odcompleteness_theta 66.97

loop_
_space_group_symop_id
_space_group_symop_operation_xyz
1 'x, y, z'
2 '-x+1/2, y+1/2, -z+1/2'
3 '-x, -y, -z'
4 'x-1/2, -y-1/2, z-1/2'

loop_
_atom_site_label
_atom_site_type_symbol
_atom_site_fract_x
_atom_site_fract_y
_atom_site_fract_z
_atom_site_U_iso_or_equiv
_atom_site_adp_type
_atom_site_occupancy
_atom_site_symmetry_multiplicity
_atom_site_calc_flag
_atom_site_refinement_flags
_atom_site_disorder_assembly
_atom_site_disorder_group
Cu1 Cu 0.11780(2) 0.860801(14) 0.396440(12) 0.02549(8) Uani 1 1 d . . .
Cu2 Cu 0.27069(2) 0.786928(15) 0.362574(12) 0.02896(8) Uani 1 1 d . . .
O1 O 0.16379(11) 0.71308(7) 0.34268(6) 0.0304(3) Uani 1 1 d . A .
O2 O 0.03127(11) 0.77804(7) 0.36925(6) 0.0301(3) Uani 1 1 d . . .
O3 O 0.28852(11) 0.74875(8) 0.44154(6) 0.0342(3) Uani 1 1 d . A .
O4 O 0.15898(11) 0.81421(7) 0.47067(6) 0.0310(3) Uani 1 1 d . . .
O5 O -0.09458(12) 1.10315(8) 0.68349(6) 0.0332(3) Uani 1 1 d . . .
O6 O -0.22503(12) 1.16760(8) 0.71219(6) 0.0357(3) Uani 1 1 d . . .
O7 O -0.22490(12) 1.06548(8) 0.58559(6) 0.0351(3) Uani 1 1 d . . .
O8 O -0.35600(12) 1.12810(8) 0.61580(7) 0.0389(3) Uani 1 1 d . . .
O9 O -0.00911(12) 0.92166(8) 0.42325(6) 0.0347(3) Uani 1 1 d . . .
O10A O 0.4020(4) 0.7442(3) 0.3273(3) 0.0413(13) Uani 0.502(9) 1 d PU A 2
O10B O 0.3901(5) 0.7171(3) 0.3382(3) 0.0400(14) Uani 0.498(9) 1 d PU A 1
O11 O 0.6842(5) 0.5610(2) 0.4537(2) 0.168(2) Uani 1 1 d . . .
O12 O 0.7703(3) 0.91081(18) 0.28105(13) 0.1069(11) Uani 1 1 d . . .
N1 N 0.10259(13) 0.62187(8) 0.44825(7) 0.0250(3) Uani 1 1 d . A .
N2 N -0.32138(14) 1.01372(9) 0.73013(7) 0.0300(3) Uani 1 1 d . . .
N3 N -0.11859(16) 1.01453(11) 0.40214(9) 0.0432(5) Uani 1 1 d . . .
N4A N 0.4970(5) 0.6572(5) 0.2935(3) 0.0477(15) Uani 0.502(9) 1 d PU A 2
N4B N 0.5163(5) 0.6986(5) 0.2807(2) 0.0467(16) Uani 0.498(9) 1 d PU A 1
N5 N 0.6077(2) 0.65384(14) 0.49050(12) 0.0616(6) Uani 1 1 d . . .
N6 N 0.7276(2) 0.84606(18) 0.35730(12) 0.0743(8) Uani 1 1 d . . .
C1 C 0.06956(16) 0.72314(10) 0.34920(8) 0.0272(4) Uani 1 1 d . A .
C2 C -0.00725(16) 0.66538(10) 0.32907(8) 0.0284(4) Uani 1 1 d . . .
C3 C -0.08932(18) 0.68064(12) 0.28654(10) 0.0389(5) Uani 1 1 d . A .
H3 H -0.0973 0.7272 0.2714 0.047 Uiso 1 1 calc R . .
C4 C -0.15989(19) 0.62839(13) 0.26589(11) 0.0431(5) Uani 1 1 d . . .
H4 H -0.2149 0.6391 0.2361 0.052 Uiso 1 1 calc R A .
C5 C -0.15037(18) 0.56074(12) 0.28856(10) 0.0402(5) Uani 1 1 d . A .
H5 H -0.1991 0.5250 0.2749 0.048 Uiso 1 1 calc R . .
C6 C -0.06895(17) 0.54583(11) 0.33147(9) 0.0334(4) Uani 1 1 d . . .
H6 H -0.0632 0.4996 0.3475 0.040 Uiso 1 1 calc R A .
C7 C 0.00451(15) 0.59677(10) 0.35169(8) 0.0267(4) Uani 1 1 d . A .
C8 C 0.09670(15) 0.57870(9) 0.39560(8) 0.0267(4) Uani 1 1 d . . .
H8A H 0.0922 0.5282 0.4063 0.032 Uiso 1 1 calc R A .
H8B H 0.1620 0.5852 0.3779 0.032 Uiso 1 1 calc R . .
C9 C 0.22679(16) 0.76614(11) 0.47731(9) 0.0307(4) Uani 1 1 d . A .
C10 C 0.23604(16) 0.72653(11) 0.53361(9) 0.0308(4) Uani 1 1 d . . .
C11 C 0.25130(19) 0.76472(13) 0.58459(10) 0.0406(5) Uani 1 1 d . A .
H11 H 0.2568 0.8148 0.5833 0.049 Uiso 1 1 calc R . .
C12 C 0.2586(2) 0.73074(15) 0.63753(10) 0.0489(6) Uani 1 1 d . . .
H12 H 0.2706 0.7575 0.6722 0.059 Uiso 1 1 calc R A .
C13 C 0.2487(2) 0.65821(15) 0.64009(10) 0.0459(6) Uani 1 1 d . A .
H13 H 0.2528 0.6348 0.6763 0.055 Uiso 1 1 calc R . .
C14 C 0.23261(18) 0.61975(13) 0.58905(9) 0.0382(5) Uani 1 1 d . . .
H14 H 0.2255 0.5698 0.5907 0.046 Uiso 1 1 calc R A .
C15 C 0.22667(16) 0.65281(11) 0.53554(9) 0.0306(4) Uani 1 1 d . A .
C16 C 0.20637(16) 0.60893(10) 0.48133(9) 0.0308(4) Uani 1 1 d . . .
H16A H 0.2612 0.6193 0.4564 0.037 Uiso 1 1 calc R A .
H16B H 0.2120 0.5583 0.4919 0.037 Uiso 1 1 calc R . .
C17 C 0.01718(17) 0.60164(10) 0.48130(9) 0.0317(4) Uani 1 1 d . . .
H17A H 0.0393 0.5590 0.5043 0.038 Uiso 1 1 calc R A .
H17B H -0.0444 0.5884 0.4536 0.038 Uiso 1 1 calc R . .
C18 C -0.01676(15) 0.65727(10) 0.52179(8) 0.0279(4) Uani 1 1 d . A .
C19 C -0.03699(18) 0.63792(11) 0.57668(9) 0.0351(4) Uani 1 1 d . . .
H19 H -0.0219 0.5910 0.5898 0.042 Uiso 1 1 calc R A .
C20 C -0.07862(19) 0.68542(12) 0.61266(9) 0.0368(5) Uani 1 1 d . A .
H20 H -0.0916 0.6706 0.6500 0.044 Uiso 1 1 calc R . .
C21 C -0.10190(16) 0.75488(10) 0.59504(8) 0.0288(4) Uani 1 1 d . . .
C22 C -0.07787(16) 0.77469(10) 0.54030(9) 0.0301(4) Uani 1 1 d . A .
H22 H -0.0901 0.8220 0.5276 0.036 Uiso 1 1 calc R . .
C23 C -0.03658(16) 0.72661(11) 0.50422(8) 0.0300(4) Uani 1 1 d . . .
H23 H -0.0218 0.7413 0.4672 0.036 Uiso 1 1 calc R A .
C24 C -0.15264(16) 0.80383(10) 0.63276(8) 0.0294(4) Uani 1 1 d . A .
C25 C -0.22272(18) 0.77795(11) 0.66864(9) 0.0341(4) Uani 1 1 d . . .
H25 H -0.2377 0.7288 0.6687 0.041 Uiso 1 1 calc R A .
C26 C -0.27084(17) 0.82255(11) 0.70420(9) 0.0336(4) Uani 1 1 d . A .
H26 H -0.3188 0.8036 0.7279 0.040 Uiso 1 1 calc R . .
C27 C -0.25012(16) 0.89460(11) 0.70577(8) 0.0303(4) Uani 1 1 d . . .
C28 C -0.18011(18) 0.92089(11) 0.67029(9) 0.0352(4) Uani 1 1 d . A .
H28 H -0.1643 0.9700 0.6710 0.042 Uiso 1 1 calc R . .
C29 C -0.13307(18) 0.87644(11) 0.63392(9) 0.0350(4) Uani 1 1 d . . .
H29 H -0.0867 0.8957 0.6094 0.042 Uiso 1 1 calc R A .
C30 C -0.29765(18) 0.94031(11) 0.74876(9) 0.0350(4) Uani 1 1 d . A .
H30A H -0.3633 0.9177 0.7574 0.042 Uiso 1 1 calc R . .
H30B H -0.2489 0.9415 0.7851 0.042 Uiso 1 1 calc R . .
C31 C -0.42565(16) 1.01973(12) 0.69703(10) 0.0362(5) Uani 1 1 d . . .
H31A H -0.4423 1.0704 0.6905 0.043 Uiso 1 1 calc R . .
H31B H -0.4780 0.9998 0.7202 0.043 Uiso 1 1 calc R . .
C32 C -0.43559(16) 0.98245(12) 0.63941(10) 0.0348(4) Uani 1 1 d . . .
C33 C -0.49504(18) 0.92106(13) 0.63097(11) 0.0434(5) Uani 1 1 d . . .
H33 H -0.5304 0.9039 0.6615 0.052 Uiso 1 1 calc R . .
C34 C -0.5041(2) 0.88441(14) 0.57951(12) 0.0486(6) Uani 1 1 d . . .
H34 H -0.5458 0.8429 0.5748 0.058 Uiso 1 1 calc R . .
C35 C -0.4522(2) 0.90824(14) 0.53485(12) 0.0504(6) Uani 1 1 d . . .
H35 H -0.4583 0.8833 0.4993 0.060 Uiso 1 1 calc R . .
C36 C -0.3913(2) 0.96852(14) 0.54232(11) 0.0449(5) Uani 1 1 d . . .
H36 H -0.3545 0.9844 0.5119 0.054 Uiso 1 1 calc R . .
C37 C -0.38305(17) 1.00624(12) 0.59376(9) 0.0350(4) Uani 1 1 d . . .
C38 C -0.31622(17) 1.07198(12) 0.59912(9) 0.0337(4) Uani 1 1 d . . .
C39 C -0.31767(17) 1.06040(11) 0.78094(9) 0.0329(4) Uani 1 1 d . . .
H39A H -0.3624 1.0405 0.8085 0.040 Uiso 1 1 calc R . .
H39B H -0.3458 1.1075 0.7687 0.040 Uiso 1 1 calc R . .
C40 C -0.20740(18) 1.06832(11) 0.81045(9) 0.0343(4) Uani 1 1 d . . .
C41 C -0.1813(2) 1.04592(13) 0.86710(10) 0.0443(5) Uani 1 1 d . . .
H41 H -0.2347 1.0285 0.8880 0.053 Uiso 1 1 calc R . .
C42 C -0.0794(3) 1.04842(19) 0.89353(11) 0.0632(8) Uani 1 1 d . . .
H42 H -0.0632 1.0336 0.9325 0.076 Uiso 1 1 calc R . .
C43 C -0.0007(3) 1.0724(2) 0.86337(13) 0.0754(11) Uani 1 1 d . . .
H43 H 0.0697 1.0734 0.8813 0.090 Uiso 1 1 calc R . .
C44 C -0.0249(2) 1.09520(18) 0.80671(12) 0.0587(8) Uani 1 1 d . . .
H44 H 0.0292 1.1115 0.7858 0.070 Uiso 1 1 calc R . .
C45 C -0.12791(18) 1.09413(12) 0.78051(9) 0.0370(5) Uani 1 1 d . . .
C46 C -0.15201(17) 1.12345(11) 0.72047(9) 0.0320(4) Uani 1 1 d . . .
C47 C -0.05120(19) 0.96618(12) 0.38936(10) 0.0396(5) Uani 1 1 d . A .
H47 H -0.0338 0.9656 0.3510 0.047 Uiso 1 1 calc R . .
C48 C -0.1475(3) 1.0213(2) 0.45944(12) 0.0704(10) Uani 1 1 d . A .
H48A H -0.1265 0.9785 0.4817 0.106 Uiso 1 1 calc R . .
H48B H -0.2235 1.0275 0.4572 0.106 Uiso 1 1 calc R . .
H48C H -0.1120 1.0624 0.4785 0.106 Uiso 1 1 calc R . .
C49 C -0.1662(3) 1.0635(2) 0.35804(15) 0.0782(11) Uani 1 1 d . A .
H49A H -0.1516 1.0475 0.3199 0.117 Uiso 1 1 calc R . .
H49B H -0.1368 1.1109 0.3657 0.117 Uiso 1 1 calc R . .
H49C H -0.2421 1.0650 0.3589 0.117 Uiso 1 1 calc R . .
C53 C 0.5028(3) 0.6344(3) 0.4671(2) 0.1110(18) Uani 1 1 d . . .
H53A H 0.5055 0.5982 0.4372 0.167 Uiso 1 1 calc R . .
H53B H 0.4658 0.6761 0.4501 0.167 Uiso 1 1 calc R . .
H53C H 0.4657 0.6156 0.4979 0.167 Uiso 1 1 calc R . .
C54 C 0.6227(6) 0.7132(3) 0.5295(3) 0.138(2) Uani 1 1 d . . .
H54A H 0.5887 0.7034 0.5639 0.207 Uiso 1 1 calc R . .
H54B H 0.5917 0.7557 0.5103 0.207 Uiso 1 1 calc R . .
H54C H 0.6978 0.7208 0.5408 0.207 Uiso 1 1 calc R . .
C55 C 0.6880(3) 0.6154(3) 0.4818(2) 0.0878(12) Uani 1 1 d . . .
H55 H 0.7550 0.6311 0.4987 0.105 Uiso 1 1 calc R . .
C56 C 0.6387(4) 0.8864(3) 0.3653(3) 0.148(3) Uani 1 1 d . . .
H56A H 0.5769 0.8557 0.3620 0.222 Uiso 1 1 calc R . .
H56B H 0.6286 0.9235 0.3358 0.222 Uiso 1 1 calc R . .
H56C H 0.6487 0.9082 0.4037 0.222 Uiso 1 1 calc R . .
C57 C 0.7599(5) 0.7898(4) 0.3960(2) 0.140(3) Uani 1 1 d . . .
H57A H 0.8256 0.7698 0.3863 0.210 Uiso 1 1 calc R . .
H57B H 0.7058 0.7531 0.3928 0.210 Uiso 1 1 calc R . .
H57C H 0.7703 0.8079 0.4356 0.210 Uiso 1 1 calc R . .
C58 C 0.7877(4) 0.8643(2) 0.31594(16) 0.0821(11) Uani 1 1 d . . .
H58 H 0.8499 0.8376 0.3144 0.098 Uiso 1 1 calc R . .
C59A C 0.4208(4) 0.6820(3) 0.3213(2) 0.0388(14) Uani 0.502(9) 1 d PU A 2
H59A H 0.3780 0.6486 0.3377 0.047 Uiso 0.502(9) 1 calc PR A 2
C59B C 0.4430(4) 0.7376(3) 0.3014(3) 0.0381(14) Uani 0.498(9) 1 d PU A 1
H59B H 0.4311 0.7841 0.2866 0.046 Uiso 0.498(9) 1 calc PR A 1
C60A C 0.5560(7) 0.7054(5) 0.2627(4) 0.067(2) Uani 0.502(9) 1 d PU A 2
H60A H 0.5314 0.7538 0.2677 0.100 Uiso 0.502(9) 1 calc PR A 2
H60B H 0.5466 0.6933 0.2216 0.100 Uiso 0.502(9) 1 calc PR A 2
H60C H 0.6304 0.7021 0.2778 0.100 Uiso 0.502(9) 1 calc PR A 2
C60B C 0.5779(6) 0.7290(5) 0.2381(3) 0.064(2) Uani 0.498(9) 1 d PU A 1
H60D H 0.5752 0.6974 0.2047 0.097 Uiso 0.498(9) 1 calc PR A 1
H60E H 0.6508 0.7347 0.2555 0.097 Uiso 0.498(9) 1 calc PR A 1
H60F H 0.5490 0.7752 0.2257 0.097 Uiso 0.498(9) 1 calc PR A 1
C61A C 0.5175(6) 0.5822(5) 0.2917(4) 0.075(2) Uani 0.502(9) 1 d PU A 2
H61A H 0.5883 0.5725 0.3108 0.112 Uiso 0.502(9) 1 calc PR A 2
H61B H 0.5116 0.5664 0.2515 0.112 Uiso 0.502(9) 1 calc PR A 2
H61C H 0.4664 0.5567 0.3118 0.112 Uiso 0.502(9) 1 calc PR A 2
C61B C 0.5347(8) 0.6269(6) 0.2986(4) 0.073(3) Uani 0.498(9) 1 d PU A 1
H61D H 0.5963 0.6246 0.3278 0.110 Uiso 0.498(9) 1 calc PR A 1
H61E H 0.5469 0.5980 0.2652 0.110 Uiso 0.498(9) 1 calc PR A 1
H61F H 0.4734 0.6087 0.3149 0.110 Uiso 0.498(9) 1 calc PR A 1

loop_
_atom_site_aniso_label
_atom_site_aniso_U_11
_atom_site_aniso_U_22
_atom_site_aniso_U_33
_atom_site_aniso_U_23
_atom_site_aniso_U_13
_atom_site_aniso_U_12
Cu1 0.02725(15) 0.02196(14) 0.02931(14) -0.00068(10) 0.01156(11) 0.00039(11)
Cu2 0.02752(15) 0.02726(15) 0.03443(16) -0.00383(11) 0.01302(11) 0.00103(11)
O1 0.0327(7) 0.0243(6) 0.0360(7) -0.0024(5) 0.0113(6) -0.0011(6)
O2 0.0321(7) 0.0220(6) 0.0372(7) -0.0019(5) 0.0086(6) 0.0003(5)
O3 0.0337(7) 0.0344(7) 0.0357(7) 0.0002(6) 0.0085(6) 0.0065(6)
O4 0.0344(7) 0.0260(7) 0.0336(7) 0.0002(5) 0.0077(6) 0.0043(6)
O5 0.0371(8) 0.0351(7) 0.0298(7) 0.0026(6) 0.0133(6) -0.0010(6)
O6 0.0452(8) 0.0307(7) 0.0343(7) -0.0008(6) 0.0177(6) -0.0025(7)
O7 0.0364(8) 0.0322(7) 0.0393(8) -0.0047(6) 0.0146(6) -0.0090(6)
O8 0.0343(8) 0.0356(8) 0.0493(9) -0.0067(7) 0.0145(7) -0.0086(6)
O9 0.0358(8) 0.0362(8) 0.0339(7) 0.0003(6) 0.0109(6) 0.0122(6)
O10A 0.031(2) 0.042(3) 0.056(3) -0.009(2) 0.026(2) 0.003(2)
O10B 0.040(3) 0.039(3) 0.044(2) 0.004(2) 0.0206(19) 0.011(2)
O11 0.228(5) 0.108(3) 0.179(4) -0.015(3) 0.065(4) 0.072(3)
O12 0.147(3) 0.097(2) 0.0692(17) 0.0042(16) -0.0135(18) 0.029(2)
N1 0.0288(8) 0.0211(7) 0.0260(7) -0.0021(6) 0.0062(6) 0.0015(6)
N2 0.0343(9) 0.0288(8) 0.0294(8) -0.0047(7) 0.0136(7) -0.0033(7)
N3 0.0467(11) 0.0439(11) 0.0404(10) -0.0015(8) 0.0113(8) 0.0167(9)
N4A 0.045(3) 0.044(4) 0.057(3) -0.007(3) 0.015(2) 0.009(3)
N4B 0.035(3) 0.065(4) 0.044(3) 0.001(3) 0.017(2) 0.012(3)
N5 0.0535(14) 0.0573(14) 0.0714(16) 0.0000(12) -0.0022(12) 0.0018(12)
N6 0.0677(17) 0.092(2) 0.0581(15) -0.0065(14) -0.0109(13) 0.0299(16)
C1 0.0347(10) 0.0230(9) 0.0244(8) 0.0021(7) 0.0052(7) 0.0006(8)
C2 0.0311(10) 0.0264(9) 0.0285(9) -0.0024(7) 0.0068(7) 0.0013(8)
C3 0.0424(12) 0.0315(10) 0.0411(11) 0.0016(9) -0.0014(9) 0.0042(9)
C4 0.0400(12) 0.0417(12) 0.0442(12) -0.0053(10) -0.0075(10) 0.0027(10)
C5 0.0374(11) 0.0370(11) 0.0451(12) -0.0101(9) 0.0008(9) -0.0063(9)
C6 0.0382(11) 0.0270(9) 0.0357(10) -0.0023(8) 0.0075(8) -0.0014(8)
C7 0.0300(9) 0.0248(9) 0.0261(8) -0.0042(7) 0.0069(7) 0.0008(7)
C8 0.0324(9) 0.0196(8) 0.0289(9) -0.0025(7) 0.0073(7) 0.0023(7)
C9 0.0312(10) 0.0266(9) 0.0343(10) -0.0046(8) 0.0046(8) -0.0026(8)
C10 0.0291(9) 0.0331(10) 0.0300(9) -0.0023(8) 0.0030(7) 0.0046(8)
C11 0.0438(12) 0.0386(11) 0.0382(11) -0.0098(9) 0.0007(9) 0.0045(10)
C12 0.0540(14) 0.0595(15) 0.0314(11) -0.0119(10) -0.0019(10) 0.0084(12)
C13 0.0480(13) 0.0606(15) 0.0280(10) 0.0039(10) 0.0002(9) 0.0093(12)
C14 0.0365(11) 0.0420(12) 0.0349(11) 0.0059(9) -0.0001(8) 0.0039(9)
C15 0.0287(10) 0.0331(10) 0.0292(9) -0.0011(8) 0.0005(7) 0.0048(8)
C16 0.0353(10) 0.0253(9) 0.0314(9) 0.0006(7) 0.0031(8) 0.0078(8)
C17 0.0382(11) 0.0253(9) 0.0335(10) -0.0033(8) 0.0125(8) -0.0044(8)
C18 0.0289(9) 0.0266(9) 0.0295(9) -0.0015(7) 0.0086(7) -0.0018(7)
C19 0.0479(12) 0.0251(9) 0.0347(10) 0.0049(8) 0.0147(9) 0.0054(9)
C20 0.0516(13) 0.0326(10) 0.0295(10) 0.0075(8) 0.0181(9) 0.0048(9)
C21 0.0330(10) 0.0271(9) 0.0283(9) 0.0015(7) 0.0115(7) 0.0000(8)
C22 0.0378(10) 0.0246(9) 0.0301(9) 0.0041(7) 0.0126(8) 0.0022(8)
C23 0.0363(10) 0.0287(9) 0.0265(9) 0.0031(7) 0.0104(8) 0.0003(8)
C24 0.0365(10) 0.0258(9) 0.0275(9) 0.0006(7) 0.0103(8) 0.0011(8)
C25 0.0455(12) 0.0245(9) 0.0355(10) 0.0011(8) 0.0172(9) -0.0031(8)
C26 0.0410(11) 0.0313(10) 0.0319(10) 0.0018(8) 0.0172(8) -0.0033(9)
C27 0.0367(10) 0.0293(10) 0.0264(9) -0.0015(7) 0.0099(8) -0.0004(8)
C28 0.0438(12) 0.0264(9) 0.0391(11) -0.0036(8) 0.0193(9) -0.0047(9)
C29 0.0408(11) 0.0299(10) 0.0384(11) 0.0009(8) 0.0209(9) -0.0038(9)
C30 0.0467(12) 0.0298(10) 0.0320(10) -0.0016(8) 0.0185(9) -0.0028(9)
C31 0.0304(10) 0.0390(11) 0.0424(11) -0.0036(9) 0.0165(9) -0.0058(9)
C32 0.0277(10) 0.0362(11) 0.0410(11) -0.0018(9) 0.0071(8) -0.0048(8)
C33 0.0350(11) 0.0443(13) 0.0523(13) -0.0005(10) 0.0107(10) -0.0121(10)
C34 0.0439(13) 0.0402(12) 0.0617(15) -0.0088(11) 0.0062(11) -0.0161(11)
C35 0.0565(15) 0.0463(13) 0.0481(13) -0.0152(11) 0.0059(11) -0.0137(12)
C36 0.0477(13) 0.0473(13) 0.0411(12) -0.0075(10) 0.0109(10) -0.0112(11)
C37 0.0319(10) 0.0358(11) 0.0380(11) -0.0042(9) 0.0076(8) -0.0073(9)
C38 0.0352(10) 0.0360(11) 0.0312(9) -0.0032(8) 0.0090(8) -0.0075(9)
C39 0.0411(11) 0.0298(10) 0.0318(9) -0.0051(8) 0.0197(8) -0.0048(8)
C40 0.0470(12) 0.0292(10) 0.0292(9) -0.0043(8) 0.0145(8) -0.0074(9)
C41 0.0593(15) 0.0459(13) 0.0300(10) -0.0025(9) 0.0142(10) -0.0158(11)
C42 0.0717(19) 0.084(2) 0.0321(12) 0.0090(13) -0.0014(12) -0.0259(17)
C43 0.0544(17) 0.121(3) 0.0460(15) 0.0154(17) -0.0110(13) -0.0315(19)
C44 0.0473(14) 0.085(2) 0.0437(13) 0.0083(13) 0.0056(11) -0.0269(15)
C45 0.0418(12) 0.0389(11) 0.0312(10) -0.0024(8) 0.0086(9) -0.0113(9)
C46 0.0369(11) 0.0291(10) 0.0323(10) -0.0034(8) 0.0135(8) -0.0124(8)
C47 0.0435(12) 0.0395(11) 0.0380(11) -0.0002(9) 0.0145(9) 0.0115(10)
C48 0.071(2) 0.098(2) 0.0445(14) -0.0081(15) 0.0145(13) 0.0463(19)
C49 0.099(3) 0.076(2) 0.0636(19) 0.0179(16) 0.0260(18) 0.053(2)
C53 0.068(2) 0.147(5) 0.109(3) 0.040(3) -0.026(2) 0.004(3)
C54 0.188(7) 0.083(3) 0.151(5) -0.044(3) 0.050(5) -0.027(4)
C55 0.071(2) 0.100(3) 0.094(3) 0.017(2) 0.014(2) 0.023(2)
C56 0.075(3) 0.142(5) 0.233(8) -0.002(5) 0.043(4) 0.040(3)
C57 0.122(4) 0.199(7) 0.100(4) 0.066(4) 0.016(3) 0.064(4)
C58 0.100(3) 0.076(2) 0.067(2) -0.0148(18) -0.001(2) 0.037(2)
C59A 0.033(2) 0.039(3) 0.046(3) -0.008(2) 0.0128(19) 0.003(2)
C59B 0.029(2) 0.043(3) 0.043(3) -0.001(2) 0.009(2) 0.008(2)
C60A 0.055(5) 0.077(5) 0.075(6) 0.002(4) 0.031(4) 0.005(4)
C60B 0.045(3) 0.097(5) 0.055(4) 0.009(3) 0.024(3) 0.013(3)
C61A 0.071(5) 0.057(4) 0.097(6) -0.013(4) 0.016(4) 0.029(4)
C61B 0.082(6) 0.061(6) 0.083(5) 0.012(4) 0.034(4) 0.035(5)

loop_
_atom_type_symbol
_atom_type_description
_atom_type_scat_dispersion_real
_atom_type_scat_dispersion_imag
_atom_type_scat_source
C C 0.0181 0.0091 'International Tables Vol C Tables 4.2.6.8 and 6.1.1.4'
H H 0.0000 0.0000 'International Tables Vol C Tables 4.2.6.8 and 6.1.1.4'
Cu Cu -1.9646 0.5888 'International Tables Vol C Tables 4.2.6.8 and 6.1.1.4'
N N 0.0311 0.0180 'International Tables Vol C Tables 4.2.6.8 and 6.1.1.4'
O O 0.0492 0.0322 'International Tables Vol C Tables 4.2.6.8 and 6.1.1.4'

loop_
_exptl_crystal_face_index_h
_exptl_crystal_face_index_k
_exptl_crystal_face_index_l
_exptl_crystal_face_perp_dist
_exptl_oxdiff_crystal_face_indexfrac_h
_exptl_oxdiff_crystal_face_indexfrac_k
_exptl_oxdiff_crystal_face_indexfrac_l
_exptl_oxdiff_crystal_face_x
_exptl_oxdiff_crystal_face_y
_exptl_oxdiff_crystal_face_z
0 -1 0 0.0446 -0.0000 -1.0000 0.0000 -0.0019 0.0397 -0.0711
0 0 -1 0.0197 0.0000 -0.0000 -1.0000 0.0607 0.0244 0.0120
0 0 1 0.0197 -0.0000 0.0000 1.0000 -0.0607 -0.0244 -0.0120
0 1 1 0.0301 0.0000 1.0000 1.0000 -0.0588 -0.0640 0.0591
0 -1 -1 0.0301 -0.0000 -1.0000 -1.0000 0.0588 0.0640 -0.0591
-1 0 -1 0.0627 -1.0000 0.0000 -1.0000 0.0256 0.1249 0.0689
1 0 1 0.1387 1.0000 -0.0000 1.0000 -0.0256 -0.1249 -0.0689

loop_
_geom_angle_atom_site_label_1
_geom_angle_atom_site_label_2
_geom_angle_atom_site_label_3
_geom_angle
_geom_angle_site_symmetry_1
_geom_angle_site_symmetry_3
O2 Cu1 Cu2 83.97(4) . .
O2 Cu1 O9 95.69(6) . .
O4 Cu1 Cu2 84.10(4) . .
O4 Cu1 O2 90.40(6) . .
O4 Cu1 O5 169.96(6) . 3_576
O4 Cu1 O7 91.47(6) . 3_576
O4 Cu1 O9 96.54(6) . .
O5 Cu1 Cu2 85.92(4) 3_576 .
O5 Cu1 O2 87.56(6) 3_576 .
O5 Cu1 O9 93.44(6) 3_576 .
O7 Cu1 Cu2 84.81(5) 3_576 .
O7 Cu1 O2 168.37(6) 3_576 .
O7 Cu1 O5 88.61(6) 3_576 3_576
O7 Cu1 O9 95.50(6) 3_576 .
O9 Cu1 Cu2 179.29(4) . .
O1 Cu2 Cu1 85.44(4) . .
O1 Cu2 O8 169.69(6) . 3_576
O1 Cu2 O10A 101.76(15) . .
O1 Cu2 O10B 90.20(17) . .
O3 Cu2 Cu1 85.18(4) . .
O3 Cu2 O1 87.52(6) . .
O3 Cu2 O6 168.12(6) . 3_576
O3 Cu2 O8 93.63(7) . 3_576
O3 Cu2 O10A 102.62(17) . .
O3 Cu2 O10B 91.13(15) . .
O6 Cu2 Cu1 83.27(4) 3_576 .
O6 Cu2 O1 88.78(6) 3_576 .
O6 Cu2 O8 88.04(7) 3_576 3_576
O6 Cu2 O10A 89.19(17) 3_576 .
O6 Cu2 O10B 100.17(15) 3_576 .
O8 Cu2 Cu1 84.45(5) 3_576 .
O8 Cu2 O10A 88.00(16) 3_576 .
O8 Cu2 O10B 100.01(17) 3_576 .
O10A Cu2 Cu1 169.49(16) . .
O10A Cu2 O10B 16.08(11) . .
O10B Cu2 Cu1 174.40(14) . .
C1 O1 Cu2 121.29(12) . .
C1 O2 Cu1 122.59(13) . .
C9 O3 Cu2 120.95(13) . .
C9 O4 Cu1 122.79(13) . .
C46 O5 Cu1 120.58(14) . 3_576
C46 O6 Cu2 124.21(13) . 3_576
C38 O7 Cu1 121.83(14) . 3_576
C38 O8 Cu2 121.96(14) . 3_576
C47 O9 Cu1 117.78(14) . .
C59A O10A Cu2 126.3(5) . .
C59B O10B Cu2 118.0(4) . .
C8 N1 C16 107.08(15) . .
C8 N1 C17 109.34(15) . .
C17 N1 C16 111.64(16) . .
C31 N2 C30 111.73(17) . .
C31 N2 C39 108.22(16) . .
C39 N2 C30 109.96(16) . .
C47 N3 C48 121.7(2) . .
C47 N3 C49 120.6(2) . .
C48 N3 C49 117.7(2) . .
C59A N4A C60A 119.4(8) . .
C59A N4A C61A 120.6(7) . .
C60A N4A C61A 119.9(6) . .
C59B N4B C60B 119.7(7) . .
C59B N4B C61B 121.2(8) . .
C61B N4B C60B 119.1(6) . .
C53 N5 C54 118.9(4) . .
C55 N5 C53 121.6(4) . .
C55 N5 C54 119.2(4) . .
C56 N6 C57 119.9(5) . .
C58 N6 C56 120.2(4) . .
C58 N6 C57 119.7(4) . .
O1 C1 O2 126.64(18) . .
O1 C1 C2 117.23(17) . .
O2 C1 C2 116.08(17) . .
C3 C2 C1 118.89(18) . .
C3 C2 C7 119.94(19) . .
C7 C2 C1 121.15(17) . .
C2 C3 C4 120.5(2) . .
C5 C4 C3 120.2(2) . .
C4 C5 C6 119.2(2) . .
C5 C6 C7 121.7(2) . .
C2 C7 C8 120.32(17) . .
C6 C7 C2 118.46(18) . .
C6 C7 C8 121.19(18) . .
N1 C8 C7 113.38(15) . .
O3 C9 C10 117.37(18) . .
O4 C9 O3 126.17(19) . .
O4 C9 C10 116.45(18) . .
C11 C10 C9 118.6(2) . .
C11 C10 C15 119.7(2) . .
C15 C10 C9 121.74(18) . .
C10 C11 C12 120.7(2) . .
C13 C12 C11 120.2(2) . .
C12 C13 C14 119.2(2) . .
C13 C14 C15 121.4(2) . .
C10 C15 C16 121.80(18) . .
C14 C15 C10 118.8(2) . .
C14 C15 C16 119.39(19) . .
N1 C16 C15 113.43(16) . .
N1 C17 C18 116.10(16) . .
C19 C18 C17 119.68(18) . .
C23 C18 C17 121.89(17) . .
C23 C18 C19 118.23(18) . .
C20 C19 C18 121.42(19) . .
C19 C20 C21 121.11(18) . .
C20 C21 C22 117.09(18) . .
C20 C21 C24 120.36(17) . .
C22 C21 C24 122.53(18) . .
C23 C22 C21 121.50(18) . .
C18 C23 C22 120.59(18) . .
C25 C24 C21 120.23(18) . .
C25 C24 C29 117.54(18) . .
C29 C24 C21 122.22(18) . .
C26 C25 C24 121.25(19) . .
C25 C26 C27 121.02(18) . .
C26 C27 C28 118.16(18) . .
C26 C27 C30 119.12(18) . .
C28 C27 C30 122.56(19) . .
C29 C28 C27 120.91(19) . .
C28 C29 C24 121.10(19) . .
N2 C30 C27 115.36(16) . .
N2 C31 C32 113.76(17) . .
C33 C32 C31 120.0(2) . .
C33 C32 C37 117.9(2) . .
C37 C32 C31 122.09(19) . .
C34 C33 C32 121.8(2) . .
C33 C34 C35 119.8(2) . .
C36 C35 C34 119.6(2) . .
C35 C36 C37 120.8(2) . .
C32 C37 C38 121.63(19) . .
C36 C37 C32 120.0(2) . .
C36 C37 C38 118.39(19) . .
O7 C38 O8 125.9(2) . .
O7 C38 C37 116.02(19) . .
O8 C38 C37 118.03(19) . .
N2 C39 C40 111.18(17) . .
C41 C40 C39 120.4(2) . .
C41 C40 C45 118.6(2) . .
C45 C40 C39 120.86(19) . .
C42 C41 C40 121.2(2) . .
C41 C42 C43 120.0(2) . .
C42 C43 C44 119.8(3) . .
C45 C44 C43 120.1(3) . .
C40 C45 C46 121.1(2) . .
C44 C45 C40 120.2(2) . .
C44 C45 C46 118.6(2) . .
O5 C46 C45 117.1(2) . .
O6 C46 O5 126.0(2) . .
O6 C46 C45 116.90(18) . .
O9 C47 N3 125.2(2) . .
O11 C55 N5 125.3(5) . .
O12 C58 N6 126.5(4) . .
O10A C59A N4A 124.6(6) . .
O10B C59B N4B 124.0(6) . .

loop_
_geom_bond_atom_site_label_1
_geom_bond_atom_site_label_2
_geom_bond_distance
_geom_bond_site_symmetry_2
Cu1 Cu2 2.6152(4) .
Cu1 O2 1.9785(14) .
Cu1 O4 1.9572(14) .
Cu1 O5 1.9741(14) 3_576
Cu1 O7 1.9682(15) 3_576
Cu1 O9 2.1542(14) .
Cu2 O1 1.9743(14) .
Cu2 O3 1.9666(15) .
Cu2 O6 1.9684(15) 3_576
Cu2 O8 1.9756(15) 3_576
Cu2 O10A 2.131(6) .
Cu2 O10B 2.155(6) .
O1 C1 1.256(3) .
O2 C1 1.264(2) .
O3 C9 1.266(3) .
O4 C9 1.256(3) .
O5 Cu1 1.9741(14) 3_576
O5 C46 1.265(2) .
O6 Cu2 1.9685(15) 3_576
O6 C46 1.254(3) .
O7 Cu1 1.9682(14) 3_576
O7 C38 1.261(3) .
O8 Cu2 1.9756(15) 3_576
O8 C38 1.261(3) .
O9 C47 1.233(3) .
O10A C59A 1.212(10) .
O10B C59B 1.225(9) .
O11 C55 1.218(6) .
O12 C58 1.201(5) .
N1 C8 1.470(2) .
N1 C16 1.477(3) .
N1 C17 1.471(2) .
N2 C30 1.475(3) .
N2 C31 1.466(3) .
N2 C39 1.475(2) .
N3 C47 1.320(3) .
N3 C48 1.439(3) .
N3 C49 1.461(4) .
N4A C59A 1.328(9) .
N4A C60A 1.436(10) .
N4A C61A 1.445(9) .
N4B C59B 1.335(9) .
N4B C60B 1.466(9) .
N4B C61B 1.430(10) .
N5 C53 1.439(5) .
N5 C54 1.443(5) .
N5 C55 1.300(5) .
N6 C56 1.407(5) .
N6 C57 1.423(6) .
N6 C58 1.356(6) .
C1 C2 1.508(3) .
C2 C3 1.386(3) .
C2 C7 1.402(3) .
C3 C4 1.387(3) .
C4 C5 1.384(3) .
C5 C6 1.385(3) .
C6 C7 1.390(3) .
C7 C8 1.507(3) .
C9 C10 1.505(3) .
C10 C11 1.385(3) .
C10 C15 1.400(3) .
C11 C12 1.386(4) .
C12 C13 1.379(4) .
C13 C14 1.389(3) .
C14 C15 1.391(3) .
C15 C16 1.509(3) .
C17 C18 1.515(3) .
C18 C19 1.389(3) .
C18 C23 1.388(3) .
C19 C20 1.383(3) .
C20 C21 1.397(3) .
C21 C22 1.403(3) .
C21 C24 1.485(3) .
C22 C23 1.390(3) .
C24 C25 1.394(3) .
C24 C29 1.396(3) .
C25 C26 1.383(3) .
C26 C27 1.388(3) .
C27 C28 1.390(3) .
C27 C30 1.511(3) .
C28 C29 1.387(3) .
C31 C32 1.510(3) .
C32 C33 1.391(3) .
C32 C37 1.406(3) .
C33 C34 1.379(4) .
C34 C35 1.383(4) .
C35 C36 1.382(4) .
C36 C37 1.390(3) .
C37 C38 1.508(3) .
C39 C40 1.505(3) .
C40 C41 1.389(3) .
C40 C45 1.398(3) .
C41 C42 1.379(4) .
C42 C43 1.380(4) .
C43 C44 1.389(4) .
C44 C45 1.389(4) .
C45 C46 1.503(3) .
